data_4063657
loop_
_publ_author_name
'Chen, Dafa'
'Zhang, Congying'
'Xu, Shansheng'
'Song, Haibin'
'Wang, Baiquan'

_publ_section_title
;
 Reactions of a Trinuclear Ruthenium Complex Derived from
 3-(2-Pyridyl)indene with Diphenylacetylene and Phenylacetylene: Insertion
 of Alkynes into the Ru&#x2212;C bond
;
_journal_issue 4
_journal_name_full Organometallics
_journal_page_first 676
_journal_paper_doi 10.1021/om1008007
_journal_volume 30
_journal_year 2011
_chemical_formula_sum 'C49 H32.5 Cl2 N O6.75 Ru3'
_chemical_formula_weight 1117.37
_chemical_name_systematic
; 
 ? 
;
_space_group_IT_number 14
_symmetry_cell_setting monoclinic
_symmetry_space_group_name_Hall '-P 2ybc'
_symmetry_space_group_name_H-M 'P 1 21/c 1'
_atom_sites_solution_hydrogens geom
_atom_sites_solution_primary direct
_atom_sites_solution_secondary difmap
_audit_creation_method SHELXL-97
_cell_angle_alpha 90.00
_cell_angle_beta 98.248(15)
_cell_angle_gamma 90.00
_cell_formula_units_Z 4
_cell_length_a 16.572(14)
_cell_length_b 10.185(9)
_cell_length_c 27.55(2)
_cell_measurement_reflns_used 7816
_cell_measurement_temperature 294(2)
_cell_measurement_theta_max 26.21
_cell_measurement_theta_min 2.36
_cell_volume 4602(7)
_computing_cell_refinement 'Bruker SMART'
_computing_data_collection 'Bruker SMART'
_computing_data_reduction 'Bruker SAINT'
_computing_molecular_graphics 'Bruker SHELXTL'
_computing_publication_material 'Bruker SHELXTL'
_computing_structure_refinement 'SHELXL-97 (Sheldrick, 1997)'
_computing_structure_solution 'SHELXS-97 (Sheldrick, 1990)'
_diffrn_ambient_temperature 294(2)
_diffrn_measured_fraction_theta_full 0.999
_diffrn_measured_fraction_theta_max 0.999
_diffrn_measurement_device_type 'CCD area detector'
_diffrn_measurement_method 'phi and omega scans'
_diffrn_radiation_monochromator graphite
_diffrn_radiation_source 'fine-focus sealed tube'
_diffrn_radiation_type MoK\a
_diffrn_radiation_wavelength 0.71073
_diffrn_reflns_av_R_equivalents 0.0423
_diffrn_reflns_av_sigmaI/netI 0.0488
_diffrn_reflns_limit_h_max 19
_diffrn_reflns_limit_h_min -18
_diffrn_reflns_limit_k_max 11
_diffrn_reflns_limit_k_min -12
_diffrn_reflns_limit_l_max 32
_diffrn_reflns_limit_l_min -28
_diffrn_reflns_number 23119
_diffrn_reflns_theta_full 25.02
_diffrn_reflns_theta_max 25.02
_diffrn_reflns_theta_min 1.24
_exptl_absorpt_coefficient_mu 1.138
_exptl_absorpt_correction_T_max 1.000000
_exptl_absorpt_correction_T_min 0.694366
_exptl_absorpt_correction_type multi-scan
_exptl_absorpt_process_details SADABS
_exptl_crystal_density_diffrn 1.613
_exptl_crystal_density_meas ?
_exptl_crystal_density_method 'not measured'
_exptl_crystal_F_000 2214
_exptl_crystal_size_max 0.24
_exptl_crystal_size_mid 0.20
_exptl_crystal_size_min 0.16
_refine_diff_density_max 0.986
_refine_diff_density_min -1.270
_refine_diff_density_rms 0.125
_refine_ls_extinction_method none
_refine_ls_goodness_of_fit_ref 1.154
_refine_ls_hydrogen_treatment constr
_refine_ls_matrix_type full
_refine_ls_number_parameters 622
_refine_ls_number_reflns 8108
_refine_ls_number_restraints 28
_refine_ls_restrained_S_all 1.155
_refine_ls_R_factor_all 0.0767
_refine_ls_R_factor_gt 0.0506
_refine_ls_shift/su_max 0.002
_refine_ls_shift/su_mean 0.000
_refine_ls_structure_factor_coef Fsqd
_refine_ls_weighting_details 'calc w=1/[\s^2^(Fo^2^)+(0.0486P)^2^+15.5364P] where P=(Fo^2^+2Fc^2^)/3'
_refine_ls_weighting_scheme calc
_refine_ls_wR_factor_gt 0.1200
_refine_ls_wR_factor_ref 0.1338
_reflns_number_gt 6031
_reflns_number_total 8108
_reflns_threshold_expression >2sigma(I)
_cod_data_source_file om1008007_si_001.cif
_cod_data_source_block 071009a
_cod_depositor_comments
;
The following automatic conversions were performed:

'_symmetry_cell_setting' value 'Monoclinic' changed to 'monoclinic'
according to /home/saulius/struct/CIF-dictionaries/cif_core.dic
dictionary named 'cif_core.dic' version 2.4.1 from
2010-06-29.

'_exptl_absorpt_correction_type' value 'MULTI-SCAN'
changed to 'multi-scan' according to
/home/saulius/struct/CIF-dictionaries/cif_core.dic dictionary named
'cif_core.dic' version 2.4.1 from
2010-06-29.

'_refine_ls_hydrogen_treatment' value 'CONSTR' changed
to 'constr' according to
/home/saulius/struct/CIF-dictionaries/cif_core.dic dictionary named
'cif_core.dic' version 2.4.1 from 2010-06-29.

Automatic conversion script
Id: cif_fix_values 1715 2011-07-08 13:25:40Z adriana 

The following automatic conversions were performed:

'_exptl_crystal_density_meas' value 'NONE' was changed to '?' - the
value is perceived as not measured.

Automatic conversion script
Id: cif_fix_values 3008 2015-01-20 13:52:24Z robertas 
;
_cod_original_sg_symbol_H-M P2(1)/c
_cod_original_formula_sum 'C49 H32.50 Cl2 N O6.75 Ru3'
_cod_database_code 4063657

loop_
_symmetry_equiv_pos_as_xyz
'x, y, z'
'-x, y+1/2, -z+1/2'
'-x, -y, -z'
'x, -y-1/2, z-1/2'

loop_
_atom_site_label
_atom_site_type_symbol
_atom_site_fract_x
_atom_site_fract_y
_atom_site_fract_z
_atom_site_U_iso_or_equiv
_atom_site_adp_type
_atom_site_occupancy
_atom_site_symmetry_multiplicity
_atom_site_calc_flag
_atom_site_refinement_flags
_atom_site_disorder_assembly
_atom_site_disorder_group
Ru1 Ru 0.30275(3) 0.29735(5) 0.406078(19) 0.03094(15) Uani 1 1 d . . .
Ru2 Ru 0.33151(3) 0.06308(5) 0.463145(18) 0.02982(15) Uani 1 1 d . . .
Ru3 Ru 0.26157(3) 0.06194(5) 0.366249(18) 0.03087(15) Uani 1 1 d . . .
O1 O 0.2616(4) 0.5637(6) 0.3623(2) 0.079(2) Uani 1 1 d . . .
O2 O 0.4666(3) 0.2995(6) 0.3685(2) 0.0658(16) Uani 1 1 d . . .
O3 O 0.5069(3) 0.1364(6) 0.4668(2) 0.0623(16) Uani 1 1 d . . .
O4 O 0.3685(4) -0.2011(6) 0.4246(2) 0.078(2) Uani 1 1 d . . .
O5 O 0.1975(4) -0.1828(6) 0.3162(2) 0.0737(18) Uani 1 1 d . . .
O6 O 0.4144(4) -0.0021(6) 0.3259(2) 0.0732(18) Uani 1 1 d . . .
N1 N 0.3440(3) 0.3945(5) 0.4755(2) 0.0373(13) Uani 1 1 d . . .
C1 C 0.2739(5) 0.4652(7) 0.3791(3) 0.0452(18) Uani 1 1 d . . .
C2 C 0.4063(4) 0.2992(7) 0.3834(2) 0.0398(16) Uani 1 1 d . . .
C3 C 0.4405(4) 0.1082(7) 0.4640(3) 0.0392(16) Uani 1 1 d . . .
C4 C 0.3512(5) -0.0988(7) 0.4340(3) 0.0440(18) Uani 1 1 d . . .
C5 C 0.2193(4) -0.0898(7) 0.3358(3) 0.0479(19) Uani 1 1 d . . .
C6 C 0.3560(5) 0.0229(7) 0.3410(3) 0.0466(18) Uani 1 1 d . . .
C7 C 0.3789(5) 0.5123(7) 0.4788(3) 0.057(2) Uani 1 1 d . . .
H7 H 0.3886 0.5532 0.4500 0.068 Uiso 1 1 calc R . .
C8 C 0.4011(6) 0.5763(9) 0.5219(4) 0.072(3) Uani 1 1 d . . .
H8 H 0.4256 0.6586 0.5223 0.087 Uiso 1 1 calc R . .
C9 C 0.3872(6) 0.5183(9) 0.5641(4) 0.072(3) Uani 1 1 d . . .
H9 H 0.4024 0.5595 0.5942 0.086 Uiso 1 1 calc R . .
C10 C 0.3500(5) 0.3976(8) 0.5618(3) 0.053(2) Uani 1 1 d . . .
H10 H 0.3386 0.3565 0.5902 0.063 Uiso 1 1 calc R . .
C11 C 0.3298(4) 0.3382(7) 0.5169(3) 0.0383(16) Uani 1 1 d . . .
C12 C 0.2916(4) 0.2081(7) 0.5121(2) 0.0371(16) Uani 1 1 d . . .
C13 C 0.3118(4) 0.0983(7) 0.5438(2) 0.0378(16) Uani 1 1 d . . .
C14 C 0.3722(5) 0.0803(8) 0.5854(2) 0.0488(19) Uani 1 1 d . . .
H14 H 0.4074 0.1481 0.5969 0.059 Uiso 1 1 calc R . .
C15 C 0.3769(5) -0.0367(9) 0.6077(3) 0.058(2) Uani 1 1 d . . .
H15 H 0.4157 -0.0494 0.6352 0.070 Uiso 1 1 calc R . .
C16 C 0.3256(5) -0.1398(9) 0.5907(3) 0.059(2) Uani 1 1 d . . .
H16 H 0.3296 -0.2186 0.6080 0.070 Uiso 1 1 calc R . .
C17 C 0.2701(5) -0.1290(8) 0.5501(3) 0.0502(19) Uani 1 1 d . . .
H17 H 0.2384 -0.2007 0.5383 0.060 Uiso 1 1 calc R . .
C18 C 0.2610(4) -0.0078(7) 0.5261(2) 0.0387(16) Uani 1 1 d . . .
C19 C 0.2080(4) 0.0383(6) 0.4833(2) 0.0351(15) Uani 1 1 d . . .
H19 H 0.1699 -0.0132 0.4638 0.042 Uiso 1 1 calc R . .
C20 C 0.2223(4) 0.1731(6) 0.4752(2) 0.0313(14) Uani 1 1 d . . .
C21 C 0.1879(4) 0.2539(6) 0.4322(2) 0.0285(14) Uani 1 1 d . . .
C22 C 0.1446(4) 0.3762(7) 0.4439(2) 0.0369(16) Uani 1 1 d . . .
C23 C 0.1043(5) 0.4553(7) 0.4069(3) 0.051(2) Uani 1 1 d . . .
H23 H 0.1018 0.4283 0.3745 0.061 Uiso 1 1 calc R . .
C24 C 0.0686(6) 0.5710(9) 0.4166(3) 0.070(3) Uani 1 1 d . . .
H24 H 0.0428 0.6217 0.3909 0.084 Uiso 1 1 calc R . .
C25 C 0.0704(6) 0.6126(9) 0.4635(4) 0.074(3) Uani 1 1 d . . .
H25 H 0.0466 0.6921 0.4701 0.089 Uiso 1 1 calc R . .
C26 C 0.1076(5) 0.5366(9) 0.5010(3) 0.067(3) Uani 1 1 d . . .
H26 H 0.1089 0.5642 0.5333 0.080 Uiso 1 1 calc R . .
C27 C 0.1433(4) 0.4181(8) 0.4911(3) 0.0494(19) Uani 1 1 d . . .
H27 H 0.1669 0.3660 0.5171 0.059 Uiso 1 1 calc R . .
C28 C 0.1429(4) 0.1670(6) 0.3919(2) 0.0315(15) Uani 1 1 d . . .
C29 C 0.0691(4) 0.0938(7) 0.4015(2) 0.0343(15) Uani 1 1 d . . .
C30 C 0.0237(4) 0.1348(8) 0.4363(3) 0.0503(19) Uani 1 1 d . . .
H30 H 0.0400 0.2087 0.4550 0.060 Uiso 1 1 calc R . .
C31 C -0.0453(5) 0.0695(10) 0.4443(3) 0.068(3) Uani 1 1 d . . .
H31 H -0.0745 0.0993 0.4685 0.082 Uiso 1 1 calc R . .
C32 C -0.0717(5) -0.0369(9) 0.4178(3) 0.065(2) Uani 1 1 d . . .
H32 H -0.1195 -0.0791 0.4231 0.078 Uiso 1 1 calc R . .
C33 C -0.0278(5) -0.0820(8) 0.3834(3) 0.060(2) Uani 1 1 d . . .
H33 H -0.0451 -0.1562 0.3651 0.072 Uiso 1 1 calc R . .
C34 C 0.0422(4) -0.0181(7) 0.3753(3) 0.0447(18) Uani 1 1 d . . .
H34 H 0.0722 -0.0505 0.3519 0.054 Uiso 1 1 calc R . .
C35 C 0.1548(4) 0.1927(6) 0.3435(2) 0.0318(15) Uani 1 1 d . . .
C36 C 0.0898(4) 0.1702(7) 0.3000(2) 0.0368(16) Uani 1 1 d . . .
C37 C 0.0144(4) 0.2293(8) 0.3007(3) 0.0488(19) Uani 1 1 d . . .
H37 H 0.0045 0.2761 0.3283 0.059 Uiso 1 1 calc R . .
C38 C -0.0457(5) 0.2189(9) 0.2610(3) 0.062(2) Uani 1 1 d . . .
H38 H -0.0963 0.2576 0.2619 0.075 Uiso 1 1 calc R . .
C39 C -0.0311(5) 0.1519(9) 0.2203(3) 0.065(2) Uani 1 1 d . . .
H39 H -0.0714 0.1463 0.1931 0.077 Uiso 1 1 calc R . .
C40 C 0.0422(5) 0.0935(8) 0.2195(3) 0.058(2) Uani 1 1 d . . .
H40 H 0.0518 0.0463 0.1920 0.069 Uiso 1 1 calc R . .
C41 C 0.1027(5) 0.1036(7) 0.2592(3) 0.0476(19) Uani 1 1 d . . .
H41 H 0.1530 0.0643 0.2580 0.057 Uiso 1 1 calc R . .
C42 C 0.2339(4) 0.2417(6) 0.3368(2) 0.0312(15) Uani 1 1 d . . .
C43 C 0.2458(4) 0.3042(6) 0.2908(3) 0.0383(16) Uani 1 1 d . . .
C44 C 0.1895(5) 0.3944(8) 0.2680(3) 0.053(2) Uani 1 1 d . . .
H44 H 0.1442 0.4152 0.2828 0.064 Uiso 1 1 calc R . .
C45 C 0.1985(6) 0.4533(10) 0.2247(3) 0.071(3) Uani 1 1 d . . .
H45 H 0.1594 0.5131 0.2108 0.085 Uiso 1 1 calc R . .
C46 C 0.2631(7) 0.4263(11) 0.2017(4) 0.085(3) Uani 1 1 d . . .
H46 H 0.2690 0.4661 0.1720 0.102 Uiso 1 1 calc R . .
C47 C 0.3198(6) 0.3383(11) 0.2233(3) 0.085(3) Uani 1 1 d . . .
H47 H 0.3646 0.3184 0.2079 0.102 Uiso 1 1 calc R . .
C48 C 0.3122(5) 0.2787(9) 0.2672(3) 0.058(2) Uani 1 1 d . . .
H48 H 0.3521 0.2205 0.2811 0.070 Uiso 1 1 calc R . .
Cl1 Cl 0.4731(5) 0.6420(9) 0.3407(3) 0.125(3) Uani 0.50 1 d P A 1
Cl2 Cl 0.4535(7) 0.6887(16) 0.2385(3) 0.192(6) Uani 0.50 1 d P A 1
C49 C 0.4072(19) 0.650(4) 0.2885(11) 0.113(9) Uani 0.50 1 d P A 1
O13 O 0.476(5) 0.590(3) 0.301(3) 0.19(3) Uani 0.25 1 d P B 2
O13' O 0.399(5) 0.725(6) 0.247(2) 0.22(4) Uani 0.25 1 d P C 2
Cl3 Cl 0.1676(13) 0.852(2) 0.1434(7) 0.179(7) Uani 0.25 1 d PDU D 1
Cl4 Cl 0.289(2) 0.983(3) 0.1884(12) 0.225(11) Uani 0.25 1 d PDU D 1
Cl3' Cl 0.222(3) 0.979(3) 0.1588(15) 0.31(2) Uani 0.25 1 d PDU D 1
Cl4' Cl 0.3389(16) 0.890(5) 0.2020(14) 0.303(18) Uani 0.25 1 d PDU D 1
C50 C 0.2420(14) 0.839(2) 0.1909(8) 0.150(13) Uani 0.50 1 d PD D 1
O14 O 0.1821(19) 1.098(5) 0.1299(11) 0.153(18) Uani 0.25 1 d P E 2

loop_
_atom_site_aniso_label
_atom_site_aniso_U_11
_atom_site_aniso_U_22
_atom_site_aniso_U_33
_atom_site_aniso_U_23
_atom_site_aniso_U_13
_atom_site_aniso_U_12
Ru1 0.0280(3) 0.0268(3) 0.0370(3) 0.0013(2) 0.0012(2) -0.0027(2)
Ru2 0.0268(3) 0.0294(3) 0.0320(3) 0.0019(2) 0.0001(2) -0.0009(2)
Ru3 0.0294(3) 0.0293(3) 0.0323(3) -0.0003(2) -0.0011(2) -0.0001(2)
O1 0.099(5) 0.036(4) 0.097(5) 0.030(3) -0.005(4) -0.005(3)
O2 0.039(3) 0.087(5) 0.075(4) 0.002(3) 0.017(3) -0.010(3)
O3 0.029(3) 0.062(4) 0.093(4) 0.012(3) 0.001(3) -0.007(3)
O4 0.123(6) 0.033(3) 0.073(4) 0.000(3) -0.005(4) 0.021(3)
O5 0.068(4) 0.039(3) 0.106(5) -0.022(3) -0.018(3) -0.001(3)
O6 0.054(4) 0.079(5) 0.092(5) -0.002(4) 0.031(3) 0.017(3)
N1 0.038(3) 0.025(3) 0.047(3) -0.007(3) -0.001(3) -0.001(2)
C1 0.050(5) 0.035(4) 0.049(4) 0.002(3) 0.003(4) -0.002(3)
C2 0.040(4) 0.037(4) 0.042(4) 0.000(3) 0.005(3) -0.008(3)
C3 0.039(4) 0.031(4) 0.047(4) 0.007(3) 0.005(3) -0.001(3)
C4 0.053(5) 0.034(4) 0.041(4) 0.003(3) -0.003(3) -0.002(4)
C5 0.042(4) 0.031(4) 0.065(5) -0.004(4) -0.014(4) 0.005(3)
C6 0.043(4) 0.046(5) 0.051(5) -0.004(4) 0.008(4) 0.003(4)
C7 0.049(5) 0.035(5) 0.083(6) -0.005(4) 0.001(4) -0.011(4)
C8 0.082(7) 0.045(5) 0.083(7) -0.022(5) -0.012(5) -0.016(5)
C9 0.079(7) 0.059(6) 0.071(6) -0.030(5) -0.014(5) -0.008(5)
C10 0.058(5) 0.050(5) 0.047(4) -0.016(4) -0.003(4) 0.002(4)
C11 0.036(4) 0.031(4) 0.045(4) -0.002(3) -0.003(3) 0.002(3)
C12 0.034(4) 0.042(4) 0.034(4) -0.006(3) 0.002(3) 0.000(3)
C13 0.039(4) 0.044(4) 0.032(4) 0.002(3) 0.007(3) 0.009(3)
C14 0.050(5) 0.060(5) 0.033(4) -0.002(4) -0.007(3) 0.005(4)
C15 0.059(5) 0.080(7) 0.035(4) 0.012(4) 0.006(4) 0.018(5)
C16 0.070(6) 0.062(6) 0.046(5) 0.027(4) 0.017(4) 0.020(5)
C17 0.057(5) 0.047(5) 0.049(5) 0.013(4) 0.017(4) 0.003(4)
C18 0.034(4) 0.044(4) 0.039(4) 0.007(3) 0.008(3) 0.001(3)
C19 0.028(3) 0.036(4) 0.041(4) 0.005(3) 0.006(3) -0.002(3)
C20 0.026(3) 0.034(4) 0.035(3) -0.002(3) 0.009(3) 0.004(3)
C21 0.027(3) 0.026(3) 0.033(3) -0.001(3) 0.003(3) 0.000(3)
C22 0.032(4) 0.035(4) 0.044(4) -0.002(3) 0.004(3) -0.002(3)
C23 0.054(5) 0.047(5) 0.050(4) 0.000(4) 0.003(4) 0.018(4)
C24 0.084(7) 0.054(6) 0.070(6) 0.003(5) 0.007(5) 0.033(5)
C25 0.083(7) 0.052(6) 0.087(7) -0.008(5) 0.011(6) 0.032(5)
C26 0.070(6) 0.073(6) 0.058(5) -0.023(5) 0.008(5) 0.017(5)
C27 0.051(5) 0.050(5) 0.048(4) -0.002(4) 0.009(4) 0.016(4)
C28 0.030(3) 0.027(4) 0.037(4) 0.002(3) 0.002(3) 0.005(3)
C29 0.023(3) 0.041(4) 0.037(4) 0.005(3) -0.002(3) 0.001(3)
C30 0.035(4) 0.063(5) 0.056(5) -0.008(4) 0.014(4) -0.008(4)
C31 0.049(5) 0.079(7) 0.082(6) -0.012(5) 0.027(5) -0.015(5)
C32 0.039(5) 0.075(7) 0.086(6) 0.004(5) 0.022(5) -0.012(4)
C33 0.044(5) 0.054(5) 0.080(6) 0.001(4) 0.000(4) -0.018(4)
C34 0.034(4) 0.044(4) 0.056(5) 0.002(4) 0.005(3) 0.000(3)
C35 0.024(3) 0.027(4) 0.042(4) -0.001(3) -0.006(3) 0.007(3)
C36 0.034(4) 0.037(4) 0.036(4) 0.000(3) -0.004(3) -0.003(3)
C37 0.038(4) 0.057(5) 0.048(4) -0.003(4) -0.004(3) 0.004(4)
C38 0.038(4) 0.078(6) 0.063(5) -0.002(5) -0.016(4) 0.017(4)
C39 0.062(6) 0.064(6) 0.057(5) 0.000(4) -0.026(4) -0.001(5)
C40 0.071(6) 0.056(5) 0.042(4) -0.008(4) -0.011(4) 0.009(4)
C41 0.044(4) 0.049(5) 0.044(4) 0.000(4) -0.011(3) 0.005(4)
C42 0.032(4) 0.025(3) 0.035(4) -0.001(3) 0.001(3) 0.004(3)
C43 0.034(4) 0.024(4) 0.054(4) 0.002(3) -0.006(3) -0.004(3)
C44 0.051(5) 0.058(5) 0.050(5) 0.012(4) 0.006(4) 0.002(4)
C45 0.072(6) 0.079(7) 0.061(6) 0.031(5) 0.006(5) 0.009(5)
C46 0.091(8) 0.102(8) 0.065(6) 0.045(6) 0.025(6) 0.003(7)
C47 0.073(7) 0.116(9) 0.073(6) 0.032(6) 0.034(5) 0.013(6)
C48 0.052(5) 0.072(6) 0.054(5) 0.020(4) 0.014(4) 0.007(4)
Cl1 0.143(7) 0.110(6) 0.111(5) -0.003(4) -0.015(5) -0.011(5)
Cl2 0.166(9) 0.327(18) 0.092(5) -0.063(8) 0.052(6) -0.109(10)
C49 0.12(2) 0.13(3) 0.090(19) -0.005(19) 0.030(18) -0.03(2)
O13 0.28(7) 0.03(2) 0.27(8) 0.00(3) 0.11(6) 0.01(3)
O13' 0.35(9) 0.14(4) 0.23(6) -0.13(4) 0.21(7) -0.12(5)
Cl3 0.174(11) 0.204(11) 0.169(10) -0.014(9) 0.055(8) 0.001(9)
Cl4 0.230(14) 0.233(14) 0.213(14) -0.018(9) 0.035(10) 0.003(10)
Cl3' 0.30(2) 0.33(2) 0.31(2) -0.010(10) 0.064(10) 0.003(10)
Cl4' 0.31(2) 0.308(19) 0.287(19) -0.021(10) 0.041(10) 0.001(10)
C50 0.16(3) 0.16(3) 0.15(3) -0.03(2) 0.11(2) -0.02(2)
O14 0.09(2) 0.31(6) 0.08(2) -0.02(3) 0.071(19) 0.02(3)

loop_
_atom_type_symbol
_atom_type_description
_atom_type_scat_dispersion_real
_atom_type_scat_dispersion_imag
_atom_type_scat_source
C C 0.0033 0.0016 'International Tables Vol C Tables 4.2.6.8 and 6.1.1.4'
H H 0.0000 0.0000 'International Tables Vol C Tables 4.2.6.8 and 6.1.1.4'
N N 0.0061 0.0033 'International Tables Vol C Tables 4.2.6.8 and 6.1.1.4'
O O 0.0106 0.0060 'International Tables Vol C Tables 4.2.6.8 and 6.1.1.4'
Cl Cl 0.1484 0.1585 'International Tables Vol C Tables 4.2.6.8 and 6.1.1.4'
Ru Ru -1.2594 0.8363 'International Tables Vol C Tables 4.2.6.8 and 6.1.1.4'

loop_
_geom_angle_atom_site_label_1
_geom_angle_atom_site_label_2
_geom_angle_atom_site_label_3
_geom_angle
C1 Ru1 C2 92.9(3)
C1 Ru1 C42 79.5(3)
C2 Ru1 C42 95.7(3)
C1 Ru1 N1 87.9(3)
C2 Ru1 N1 95.7(3)
C42 Ru1 N1 163.4(2)
C1 Ru1 C21 97.5(3)
C2 Ru1 C21 168.8(3)
C42 Ru1 C21 82.1(2)
N1 Ru1 C21 88.9(2)
C1 Ru1 Ru3 127.6(2)
C2 Ru1 Ru3 93.6(2)
C42 Ru1 Ru3 48.06(17)
N1 Ru1 Ru3 142.70(15)
C21 Ru1 Ru3 76.72(16)
C1 Ru1 Ru2 168.4(2)
C2 Ru1 Ru2 95.8(2)
C42 Ru1 Ru2 107.04(17)
N1 Ru1 Ru2 83.66(16)
C21 Ru1 Ru2 74.50(16)
Ru3 Ru1 Ru2 59.47(6)
C3 Ru2 C4 89.7(3)
C3 Ru2 C12 101.9(3)
C4 Ru2 C12 161.7(3)
C3 Ru2 C20 133.8(3)
C4 Ru2 C20 135.1(3)
C12 Ru2 C20 39.2(2)
C3 Ru2 C19 163.2(3)
C4 Ru2 C19 103.3(3)
C12 Ru2 C19 62.9(3)
C20 Ru2 C19 37.5(2)
C3 Ru2 C13 102.7(3)
C4 Ru2 C13 126.9(3)
C12 Ru2 C13 36.9(2)
C20 Ru2 C13 62.8(2)
C19 Ru2 C13 61.0(2)
C3 Ru2 C18 130.9(3)
C4 Ru2 C18 100.4(3)
C12 Ru2 C18 61.3(3)
C20 Ru2 C18 62.3(2)
C19 Ru2 C18 36.9(2)
C13 Ru2 C18 35.3(2)
C3 Ru2 Ru3 106.6(2)
C4 Ru2 Ru3 70.0(2)
C12 Ru2 Ru3 118.87(18)
C20 Ru2 Ru3 84.68(16)
C19 Ru2 Ru3 88.09(18)
C13 Ru2 Ru3 146.28(17)
C18 Ru2 Ru3 122.11(18)
C3 Ru2 Ru1 83.4(2)
C4 Ru2 Ru1 121.5(2)
C12 Ru2 Ru1 74.45(19)
C20 Ru2 Ru1 65.25(17)
C19 Ru2 Ru1 98.38(17)
C13 Ru2 Ru1 111.25(18)
C18 Ru2 Ru1 127.10(17)
Ru3 Ru2 Ru1 57.09(4)
C6 Ru3 C5 86.3(3)
C6 Ru3 C42 101.5(3)
C5 Ru3 C42 121.6(3)
C6 Ru3 C35 134.8(3)
C5 Ru3 C35 98.0(3)
C42 Ru3 C35 39.1(2)
C6 Ru3 C28 165.9(3)
C5 Ru3 C28 103.3(3)
C42 Ru3 C28 64.7(2)
C35 Ru3 C28 34.6(2)
C6 Ru3 Ru1 99.6(2)
C5 Ru3 Ru1 172.1(2)
C42 Ru3 Ru1 52.18(18)
C35 Ru3 Ru1 74.11(17)
C28 Ru3 Ru1 69.94(16)
C6 Ru3 Ru2 96.0(2)
C5 Ru3 Ru2 121.5(2)
C42 Ru3 Ru2 115.06(18)
C35 Ru3 Ru2 118.43(16)
C28 Ru3 Ru2 87.85(15)
Ru1 Ru3 Ru2 63.44(3)
C11 N1 C7 117.4(6)
C11 N1 Ru1 119.1(4)
C7 N1 Ru1 123.4(5)
O1 C1 Ru1 175.7(8)
O2 C2 Ru1 177.9(6)
O3 C3 Ru2 176.7(7)
O4 C4 Ru2 168.2(7)
O5 C5 Ru3 176.2(8)
O6 C6 Ru3 179.2(8)
N1 C7 C8 123.7(9)
N1 C7 H7 118.2
C8 C7 H7 118.2
C9 C8 C7 118.9(9)
C9 C8 H8 120.5
C7 C8 H8 120.5
C8 C9 C10 118.7(8)
C8 C9 H9 120.6
C10 C9 H9 120.6
C9 C10 C11 119.1(8)
C9 C10 H10 120.4
C11 C10 H10 120.4
N1 C11 C10 122.2(7)
N1 C11 C12 116.2(6)
C10 C11 C12 121.6(7)
C13 C12 C20 109.0(6)
C13 C12 C11 126.3(6)
C20 C12 C11 124.6(6)
C13 C12 Ru2 77.4(4)
C20 C12 Ru2 71.4(4)
C11 C12 Ru2 120.3(5)
C18 C13 C14 119.7(7)
C18 C13 C12 108.1(6)
C14 C13 C12 132.1(7)
C18 C13 Ru2 73.1(4)
C14 C13 Ru2 125.0(5)
C12 C13 Ru2 65.7(4)
C15 C14 C13 118.2(8)
C15 C14 H14 120.9
C13 C14 H14 120.9
C14 C15 C16 121.8(7)
C14 C15 H15 119.1
C16 C15 H15 119.1
C17 C16 C15 122.0(8)
C17 C16 H16 119.0
C15 C16 H16 119.0
C16 C17 C18 118.6(8)
C16 C17 H17 120.7
C18 C17 H17 120.7
C17 C18 C13 119.5(6)
C17 C18 C19 133.2(7)
C13 C18 C19 107.3(6)
C17 C18 Ru2 126.3(5)
C13 C18 Ru2 71.6(4)
C19 C18 Ru2 66.7(4)
C20 C19 C18 110.3(6)
C20 C19 Ru2 70.6(4)
C18 C19 Ru2 76.4(4)
C20 C19 H19 124.8
C18 C19 H19 124.8
Ru2 C19 H19 119.7
C19 C20 C12 105.0(6)
C19 C20 C21 127.4(6)
C12 C20 C21 126.2(6)
C19 C20 Ru2 71.9(4)
C12 C20 Ru2 69.4(3)
C21 C20 Ru2 113.1(4)
C20 C21 C22 115.5(5)
C20 C21 C28 110.5(5)
C22 C21 C28 116.1(5)
C20 C21 Ru1 97.1(4)
C22 C21 Ru1 111.8(4)
C28 C21 Ru1 103.6(4)
C27 C22 C23 116.3(7)
C27 C22 C21 122.5(6)
C23 C22 C21 121.2(6)
C24 C23 C22 122.2(8)
C24 C23 H23 118.9
C22 C23 H23 118.9
C25 C24 C23 120.4(8)
C25 C24 H24 119.8
C23 C24 H24 119.8
C24 C25 C26 119.3(8)
C24 C25 H25 120.3
C26 C25 H25 120.3
C25 C26 C27 120.2(8)
C25 C26 H26 119.9
C27 C26 H26 119.9
C22 C27 C26 121.5(7)
C22 C27 H27 119.3
C26 C27 H27 119.3
C35 C28 C29 119.8(6)
C35 C28 C21 117.6(6)
C29 C28 C21 119.1(5)
C35 C28 Ru3 64.9(3)
C29 C28 Ru3 123.4(4)
C21 C28 Ru3 97.8(4)
C30 C29 C34 116.6(6)
C30 C29 C28 121.5(6)
C34 C29 C28 121.9(6)
C29 C30 C31 121.5(8)
C29 C30 H30 119.2
C31 C30 H30 119.2
C32 C31 C30 121.3(8)
C32 C31 H31 119.3
C30 C31 H31 119.3
C31 C32 C33 119.1(8)
C31 C32 H32 120.4
C33 C32 H32 120.4
C32 C33 C34 120.2(8)
C32 C33 H33 119.9
C34 C33 H33 119.9
C33 C34 C29 121.3(7)
C33 C34 H34 119.3
C29 C34 H34 119.3
C28 C35 C42 116.3(5)
C28 C35 C36 123.0(6)
C42 C35 C36 120.7(6)
C28 C35 Ru3 80.6(4)
C42 C35 Ru3 62.8(3)
C36 C35 Ru3 125.4(4)
C41 C36 C37 118.5(6)
C41 C36 C35 123.6(6)
C37 C36 C35 117.7(6)
C38 C37 C36 120.4(7)
C38 C37 H37 119.8
C36 C37 H37 119.8
C39 C38 C37 120.0(8)
C39 C38 H38 120.0
C37 C38 H38 120.0
C40 C39 C38 119.9(7)
C40 C39 H39 120.1
C38 C39 H39 120.1
C39 C40 C41 120.4(8)
C39 C40 H40 119.8
C41 C40 H40 119.8
C36 C41 C40 120.8(7)
C36 C41 H41 119.6
C40 C41 H41 119.6
C35 C42 C43 120.2(6)
C35 C42 Ru3 78.1(4)
C43 C42 Ru3 133.7(5)
C35 C42 Ru1 110.7(4)
C43 C42 Ru1 122.3(5)
Ru3 C42 Ru1 79.8(2)
C48 C43 C44 116.0(7)
C48 C43 C42 123.0(6)
C44 C43 C42 121.0(7)
C45 C44 C43 122.4(8)
C45 C44 H44 118.8
C43 C44 H44 118.8
C46 C45 C44 121.0(9)
C46 C45 H45 119.5
C44 C45 H45 119.5
C45 C46 C47 118.0(8)
C45 C46 H46 121.0
C47 C46 H46 121.0
C46 C47 C48 121.8(9)
C46 C47 H47 119.1
C48 C47 H47 119.1
C47 C48 C43 120.7(8)
C47 C48 H48 119.6
C43 C48 H48 119.6
Cl1 C49 Cl2 112.7(17)
Cl4 C50 Cl3 101.3(18)
Cl4 C50 Cl4' 44.9(16)
Cl3 C50 Cl4' 134(2)
Cl4 C50 Cl3' 45.1(17)
Cl3 C50 Cl3' 56.9(19)
Cl4' C50 Cl3' 87(2)

loop_
_geom_bond_atom_site_label_1
_geom_bond_atom_site_label_2
_geom_bond_distance
Ru1 C1 1.897(8)
Ru1 C2 1.910(7)
Ru1 C42 2.154(6)
Ru1 N1 2.174(6)
Ru1 C21 2.175(6)
Ru1 Ru3 2.684(2)
Ru1 Ru2 2.860(2)
Ru2 C3 1.861(7)
Ru2 C4 1.882(8)
Ru2 C12 2.167(7)
Ru2 C20 2.195(6)
Ru2 C19 2.211(6)
Ru2 C13 2.321(7)
Ru2 C18 2.340(7)
Ru2 Ru3 2.754(2)
Ru3 C6 1.844(8)
Ru3 C5 1.848(8)
Ru3 C42 2.029(6)
Ru3 C35 2.231(6)
Ru3 C28 2.431(6)
O1 C1 1.111(8)
O2 C2 1.133(8)
O3 C3 1.129(8)
O4 C4 1.121(8)
O5 C5 1.123(8)
O6 C6 1.136(9)
N1 C11 1.327(9)
N1 C7 1.330(9)
C7 C8 1.357(11)
C7 H7 0.9300
C8 C9 1.355(13)
C8 H8 0.9300
C9 C10 1.373(12)
C9 H9 0.9300
C10 C11 1.375(10)
C10 H10 0.9300
C11 C12 1.466(10)
C12 C13 1.429(9)
C12 C20 1.465(9)
C13 C18 1.413(10)
C13 C14 1.421(9)
C14 C15 1.337(11)
C14 H14 0.9300
C15 C16 1.389(12)
C15 H15 0.9300
C16 C17 1.347(11)
C16 H16 0.9300
C17 C18 1.399(10)
C17 H17 0.9300
C18 C19 1.444(9)
C19 C20 1.416(9)
C19 H19 0.9300
C20 C21 1.487(8)
C21 C22 1.495(9)
C21 C28 1.529(8)
C22 C27 1.371(10)
C22 C23 1.393(10)
C23 C24 1.362(11)
C23 H23 0.9300
C24 C25 1.357(12)
C24 H24 0.9300
C25 C26 1.365(12)
C25 H25 0.9300
C26 C27 1.389(11)
C26 H26 0.9300
C27 H27 0.9300
C28 C35 1.399(9)
C28 C29 1.488(9)
C29 C30 1.366(9)
C29 C34 1.388(10)
C30 C31 1.367(10)
C30 H30 0.9300
C31 C32 1.344(12)
C31 H31 0.9300
C32 C33 1.357(12)
C32 H32 0.9300
C33 C34 1.376(10)
C33 H33 0.9300
C34 H34 0.9300
C35 C42 1.438(9)
C35 C36 1.510(8)
C36 C41 1.357(10)
C36 C37 1.389(10)
C37 C38 1.375(10)
C37 H37 0.9300
C38 C39 1.364(12)
C38 H38 0.9300
C39 C40 1.357(12)
C39 H39 0.9300
C40 C41 1.378(10)
C40 H40 0.9300
C41 H41 0.9300
C42 C43 1.457(9)
C43 C48 1.380(10)
C43 C44 1.393(10)
C44 C45 1.361(11)
C44 H44 0.9300
C45 C46 1.348(13)
C45 H45 0.9300
C46 C47 1.372(13)
C46 H46 0.9300
C47 C48 1.374(11)
C47 H47 0.9300
C48 H48 0.9300
Cl1 C49 1.68(3)
Cl2 C49 1.72(3)
Cl3 C50 1.670(10)
Cl4 C50 1.667(10)
Cl3' C50 1.685(10)
Cl4' C50 1.674(10)

loop_
_geom_torsion_atom_site_label_1
_geom_torsion_atom_site_label_2
_geom_torsion_atom_site_label_3
_geom_torsion_atom_site_label_4
_geom_torsion
C1 Ru1 Ru2 C3 -114.9(11)
C2 Ru1 Ru2 C3 23.9(3)
C42 Ru1 Ru2 C3 121.7(3)
N1 Ru1 Ru2 C3 -71.2(3)
C21 Ru1 Ru2 C3 -161.9(3)
Ru3 Ru1 Ru2 C3 114.7(2)
C1 Ru1 Ru2 C4 159.6(12)
C2 Ru1 Ru2 C4 -61.7(3)
C42 Ru1 Ru2 C4 36.1(3)
N1 Ru1 Ru2 C4 -156.8(3)
C21 Ru1 Ru2 C4 112.6(3)
Ru3 Ru1 Ru2 C4 29.1(3)
C1 Ru1 Ru2 C12 -10.5(11)
C2 Ru1 Ru2 C12 128.3(3)
C42 Ru1 Ru2 C12 -133.9(3)
N1 Ru1 Ru2 C12 33.1(2)
C21 Ru1 Ru2 C12 -57.5(2)
Ru3 Ru1 Ru2 C12 -140.99(18)
C1 Ru1 Ru2 C20 30.3(11)
C2 Ru1 Ru2 C20 169.1(3)
C42 Ru1 Ru2 C20 -93.1(3)
N1 Ru1 Ru2 C20 74.0(2)
C21 Ru1 Ru2 C20 -16.7(2)
Ru3 Ru1 Ru2 C20 -100.18(19)
C1 Ru1 Ru2 C19 48.3(11)
C2 Ru1 Ru2 C19 -172.9(3)
C42 Ru1 Ru2 C19 -75.1(3)
N1 Ru1 Ru2 C19 91.9(2)
C21 Ru1 Ru2 C19 1.3(2)
Ru3 Ru1 Ru2 C19 -82.21(18)
C1 Ru1 Ru2 C13 -13.7(11)
C2 Ru1 Ru2 C13 125.0(3)
C42 Ru1 Ru2 C13 -137.2(3)
N1 Ru1 Ru2 C13 29.9(2)
C21 Ru1 Ru2 C13 -60.7(2)
Ru3 Ru1 Ru2 C13 -144.23(19)
C1 Ru1 Ru2 C18 22.8(11)
C2 Ru1 Ru2 C18 161.5(3)
C42 Ru1 Ru2 C18 -100.7(3)
N1 Ru1 Ru2 C18 66.4(3)
C21 Ru1 Ru2 C18 -24.2(3)
Ru3 Ru1 Ru2 C18 -107.7(2)
C1 Ru1 Ru2 Ru3 130.5(11)
C2 Ru1 Ru2 Ru3 -90.7(2)
C42 Ru1 Ru2 Ru3 7.07(18)
N1 Ru1 Ru2 Ru3 174.14(15)
C21 Ru1 Ru2 Ru3 83.50(17)
C1 Ru1 Ru3 C6 99.2(4)
C2 Ru1 Ru3 C6 2.7(3)
C42 Ru1 Ru3 C6 97.2(3)
N1 Ru1 Ru3 C6 -101.6(3)
C21 Ru1 Ru3 C6 -171.6(3)
Ru2 Ru1 Ru3 C6 -91.9(2)
C1 Ru1 Ru3 C5 -38.6(19)
C2 Ru1 Ru3 C5 -135.0(19)
C42 Ru1 Ru3 C5 -40.6(19)
N1 Ru1 Ru3 C5 120.7(19)
C21 Ru1 Ru3 C5 50.6(19)
Ru2 Ru1 Ru3 C5 130.3(19)
C1 Ru1 Ru3 C42 2.0(4)
C2 Ru1 Ru3 C42 -94.4(3)
N1 Ru1 Ru3 C42 161.3(3)
C21 Ru1 Ru3 C42 91.2(3)
Ru2 Ru1 Ru3 C42 170.9(2)
C1 Ru1 Ru3 C35 -34.8(3)
C2 Ru1 Ru3 C35 -131.3(3)
C42 Ru1 Ru3 C35 -36.8(3)
N1 Ru1 Ru3 C35 124.4(3)
C21 Ru1 Ru3 C35 54.4(2)
Ru2 Ru1 Ru3 C35 134.08(18)
C1 Ru1 Ru3 C28 -71.0(3)
C2 Ru1 Ru3 C28 -167.4(3)
C42 Ru1 Ru3 C28 -73.0(3)
N1 Ru1 Ru3 C28 88.3(3)
C21 Ru1 Ru3 C28 18.3(2)
Ru2 Ru1 Ru3 C28 97.92(16)
C1 Ru1 Ru3 Ru2 -168.9(3)
C2 Ru1 Ru3 Ru2 94.7(2)
C42 Ru1 Ru3 Ru2 -170.9(2)
N1 Ru1 Ru3 Ru2 -9.6(2)
C21 Ru1 Ru3 Ru2 -79.66(17)
C3 Ru2 Ru3 C6 27.3(3)
C4 Ru2 Ru3 C6 -56.1(3)
C12 Ru2 Ru3 C6 141.6(3)
C20 Ru2 Ru3 C6 161.6(3)
C19 Ru2 Ru3 C6 -161.0(3)
C13 Ru2 Ru3 C6 176.7(4)
C18 Ru2 Ru3 C6 -146.0(3)
Ru1 Ru2 Ru3 C6 97.8(2)
C3 Ru2 Ru3 C5 116.7(4)
C4 Ru2 Ru3 C5 33.3(4)
C12 Ru2 Ru3 C5 -129.1(4)
C20 Ru2 Ru3 C5 -109.1(3)
C19 Ru2 Ru3 C5 -71.6(3)
C13 Ru2 Ru3 C5 -94.0(4)
C18 Ru2 Ru3 C5 -56.7(4)
Ru1 Ru2 Ru3 C5 -172.9(3)
C3 Ru2 Ru3 C42 -78.3(3)
C4 Ru2 Ru3 C42 -161.8(3)
C12 Ru2 Ru3 C42 35.9(3)
C20 Ru2 Ru3 C42 55.9(3)
C19 Ru2 Ru3 C42 93.3(3)
C13 Ru2 Ru3 C42 71.0(4)
C18 Ru2 Ru3 C42 108.3(3)
Ru1 Ru2 Ru3 C42 -7.9(2)
C3 Ru2 Ru3 C35 -122.2(3)
C4 Ru2 Ru3 C35 154.4(3)
C12 Ru2 Ru3 C35 -8.0(3)
C20 Ru2 Ru3 C35 12.1(3)
C19 Ru2 Ru3 C35 49.5(3)
C13 Ru2 Ru3 C35 27.2(4)
C18 Ru2 Ru3 C35 64.5(3)
Ru1 Ru2 Ru3 C35 -51.8(2)
C3 Ru2 Ru3 C28 -139.0(3)
C4 Ru2 Ru3 C28 137.6(3)
C12 Ru2 Ru3 C28 -24.8(3)
C20 Ru2 Ru3 C28 -4.7(2)
C19 Ru2 Ru3 C28 32.7(2)
C13 Ru2 Ru3 C28 10.3(4)
C18 Ru2 Ru3 C28 47.6(3)
Ru1 Ru2 Ru3 C28 -68.59(15)
C3 Ru2 Ru3 Ru1 -70.4(2)
C4 Ru2 Ru3 Ru1 -153.8(2)
C12 Ru2 Ru3 Ru1 43.8(2)
C20 Ru2 Ru3 Ru1 63.85(17)
C19 Ru2 Ru3 Ru1 101.27(17)
C13 Ru2 Ru3 Ru1 78.9(3)
C18 Ru2 Ru3 Ru1 116.2(2)
C1 Ru1 N1 C11 140.8(5)
C2 Ru1 N1 C11 -126.4(5)
C42 Ru1 N1 C11 100.2(9)
C21 Ru1 N1 C11 43.3(5)
Ru3 Ru1 N1 C11 -22.8(6)
Ru2 Ru1 N1 C11 -31.2(5)
C1 Ru1 N1 C7 -35.0(6)
C2 Ru1 N1 C7 57.7(6)
C42 Ru1 N1 C7 -75.6(10)
C21 Ru1 N1 C7 -132.5(6)
Ru3 Ru1 N1 C7 161.3(5)
Ru2 Ru1 N1 C7 153.0(6)
C2 Ru1 C1 O1 0(10)
C42 Ru1 C1 O1 -95(10)
N1 Ru1 C1 O1 96(10)
C21 Ru1 C1 O1 -175(100)
Ru3 Ru1 C1 O1 -96(10)
Ru2 Ru1 C1 O1 139(9)
C1 Ru1 C2 O2 -76(18)
C42 Ru1 C2 O2 4(18)
N1 Ru1 C2 O2 -164(18)
C21 Ru1 C2 O2 82(19)
Ru3 Ru1 C2 O2 52(18)
Ru2 Ru1 C2 O2 111(18)
C4 Ru2 C3 O3 -123(11)
C12 Ru2 C3 O3 42(11)
C20 Ru2 C3 O3 69(11)
C19 Ru2 C3 O3 18(12)
C13 Ru2 C3 O3 5(11)
C18 Ru2 C3 O3 -20(11)
Ru3 Ru2 C3 O3 168(11)
Ru1 Ru2 C3 O3 115(11)
C3 Ru2 C4 O4 78(4)
C12 Ru2 C4 O4 -52(4)
C20 Ru2 C4 O4 -115(4)
C19 Ru2 C4 O4 -91(4)
C13 Ru2 C4 O4 -28(4)
C18 Ru2 C4 O4 -54(4)
Ru3 Ru2 C4 O4 -174(4)
Ru1 Ru2 C4 O4 160(4)
C6 Ru3 C5 O5 -5(11)
C42 Ru3 C5 O5 96(11)
C35 Ru3 C5 O5 129(11)
C28 Ru3 C5 O5 164(11)
Ru1 Ru3 C5 O5 133(10)
Ru2 Ru3 C5 O5 -100(11)
C5 Ru3 C6 O6 -83(68)
C42 Ru3 C6 O6 155(100)
C35 Ru3 C6 O6 179(100)
C28 Ru3 C6 O6 143(67)
Ru1 Ru3 C6 O6 102(68)
Ru2 Ru3 C6 O6 38(68)
C11 N1 C7 C8 0.7(12)
Ru1 N1 C7 C8 176.6(7)
N1 C7 C8 C9 -0.2(14)
C7 C8 C9 C10 -0.8(14)
C8 C9 C10 C11 1.4(13)
C7 N1 C11 C10 -0.1(10)
Ru1 N1 C11 C10 -176.2(5)
C7 N1 C11 C12 -179.7(6)
Ru1 N1 C11 C12 4.2(8)
C9 C10 C11 N1 -0.9(12)
C9 C10 C11 C12 178.7(7)
N1 C11 C12 C13 139.2(7)
C10 C11 C12 C13 -40.4(10)
N1 C11 C12 C20 -44.9(9)
C10 C11 C12 C20 135.5(7)
N1 C11 C12 Ru2 42.5(8)
C10 C11 C12 Ru2 -137.1(6)
C3 Ru2 C12 C13 -95.4(4)
C4 Ru2 C12 C13 32.9(10)
C20 Ru2 C12 C13 115.3(6)
C19 Ru2 C12 C13 76.8(4)
C18 Ru2 C12 C13 34.9(4)
Ru3 Ru2 C12 C13 147.9(3)
Ru1 Ru2 C12 C13 -175.0(4)
C3 Ru2 C12 C20 149.4(4)
C4 Ru2 C12 C20 -82.4(9)
C19 Ru2 C12 C20 -38.4(4)
C13 Ru2 C12 C20 -115.3(6)
C18 Ru2 C12 C20 -80.3(4)
Ru3 Ru2 C12 C20 32.6(4)
Ru1 Ru2 C12 C20 69.7(3)
C3 Ru2 C12 C11 29.6(6)
C4 Ru2 C12 C11 157.9(8)
C20 Ru2 C12 C11 -119.8(7)
C19 Ru2 C12 C11 -158.2(6)
C13 Ru2 C12 C11 124.9(7)
C18 Ru2 C12 C11 159.9(6)
Ru3 Ru2 C12 C11 -87.2(5)
Ru1 Ru2 C12 C11 -50.0(5)
C20 C12 C13 C18 3.9(7)
C11 C12 C13 C18 -179.6(6)
Ru2 C12 C13 C18 -61.1(5)
C20 C12 C13 C14 -179.0(7)
C11 C12 C13 C14 -2.5(12)
Ru2 C12 C13 C14 116.0(8)
C20 C12 C13 Ru2 65.0(4)
C11 C12 C13 Ru2 -118.6(7)
C3 Ru2 C13 C18 -147.4(4)
C4 Ru2 C13 C18 -48.0(5)
C12 Ru2 C13 C18 119.6(6)
C20 Ru2 C13 C18 79.6(4)
C19 Ru2 C13 C18 36.9(4)
Ru3 Ru2 C13 C18 62.7(5)
Ru1 Ru2 C13 C18 124.8(4)
C3 Ru2 C13 C14 -32.5(7)
C4 Ru2 C13 C14 66.8(7)
C12 Ru2 C13 C14 -125.5(8)
C20 Ru2 C13 C14 -165.6(7)
C19 Ru2 C13 C14 151.8(7)
C18 Ru2 C13 C14 114.8(8)
Ru3 Ru2 C13 C14 177.5(5)
Ru1 Ru2 C13 C14 -120.4(6)
C3 Ru2 C13 C12 93.0(4)
C4 Ru2 C13 C12 -167.7(4)
C20 Ru2 C13 C12 -40.0(4)
C19 Ru2 C13 C12 -82.7(4)
C18 Ru2 C13 C12 -119.6(6)
Ru3 Ru2 C13 C12 -56.9(5)
Ru1 Ru2 C13 C12 5.2(4)
C18 C13 C14 C15 -2.4(10)
C12 C13 C14 C15 -179.2(7)
Ru2 C13 C14 C15 -91.8(8)
C13 C14 C15 C16 0.9(12)
C14 C15 C16 C17 2.3(13)
C15 C16 C17 C18 -3.8(12)
C16 C17 C18 C13 2.2(10)
C16 C17 C18 C19 -178.8(7)
C16 C17 C18 Ru2 90.2(8)
C14 C13 C18 C17 0.9(10)
C12 C13 C18 C17 178.4(6)
Ru2 C13 C18 C17 121.9(6)
C14 C13 C18 C19 -178.4(6)
C12 C13 C18 C19 -0.9(7)
Ru2 C13 C18 C19 -57.4(4)
C14 C13 C18 Ru2 -121.1(6)
C12 C13 C18 Ru2 56.5(5)
C3 Ru2 C18 C17 -69.5(8)
C4 Ru2 C18 C17 29.2(7)
C12 Ru2 C18 C17 -150.2(7)
C20 Ru2 C18 C17 165.0(7)
C19 Ru2 C18 C17 127.5(8)
C13 Ru2 C18 C17 -113.6(8)
Ru3 Ru2 C18 C17 102.0(6)
Ru1 Ru2 C18 C17 172.8(6)
C3 Ru2 C18 C13 44.1(5)
C4 Ru2 C18 C13 142.8(4)
C12 Ru2 C18 C13 -36.6(4)
C20 Ru2 C18 C13 -81.4(4)
C19 Ru2 C18 C13 -118.9(6)
Ru3 Ru2 C18 C13 -144.4(3)
Ru1 Ru2 C18 C13 -73.6(4)
C3 Ru2 C18 C19 163.0(4)
C4 Ru2 C18 C19 -98.3(4)
C12 Ru2 C18 C19 82.3(4)
C20 Ru2 C18 C19 37.5(4)
C13 Ru2 C18 C19 118.9(6)
Ru3 Ru2 C18 C19 -25.5(5)
Ru1 Ru2 C18 C19 45.3(5)
C17 C18 C19 C20 178.3(7)
C13 C18 C19 C20 -2.6(7)
Ru2 C18 C19 C20 -63.0(4)
C17 C18 C19 Ru2 -118.7(8)
C13 C18 C19 Ru2 60.5(5)
C3 Ru2 C19 C20 67.6(10)
C4 Ru2 C19 C20 -152.7(4)
C12 Ru2 C19 C20 40.3(4)
C13 Ru2 C19 C20 82.3(4)
C18 Ru2 C19 C20 117.6(6)
Ru3 Ru2 C19 C20 -83.8(4)
Ru1 Ru2 C19 C20 -27.4(4)
C3 Ru2 C19 C18 -50.0(11)
C4 Ru2 C19 C18 89.7(4)
C12 Ru2 C19 C18 -77.4(4)
C20 Ru2 C19 C18 -117.6(6)
C13 Ru2 C19 C18 -35.4(4)
Ru3 Ru2 C19 C18 158.6(4)
Ru1 Ru2 C19 C18 -145.1(4)
C18 C19 C20 C12 4.8(7)
Ru2 C19 C20 C12 -61.8(4)
C18 C19 C20 C21 172.3(6)
Ru2 C19 C20 C21 105.6(6)
C18 C19 C20 Ru2 66.7(5)
C13 C12 C20 C19 -5.4(7)
C11 C12 C20 C19 178.1(6)
Ru2 C12 C20 C19 63.6(4)
C13 C12 C20 C21 -173.0(6)
C11 C12 C20 C21 10.5(10)
Ru2 C12 C20 C21 -104.1(6)
C13 C12 C20 Ru2 -68.9(5)
C11 C12 C20 Ru2 114.5(6)
C3 Ru2 C20 C19 -158.2(4)
C4 Ru2 C20 C19 39.3(5)
C12 Ru2 C20 C19 -114.5(5)
C13 Ru2 C20 C19 -76.9(4)
C18 Ru2 C20 C19 -36.9(4)
Ru3 Ru2 C20 C19 93.8(4)
Ru1 Ru2 C20 C19 149.9(4)
C3 Ru2 C20 C12 -43.7(5)
C4 Ru2 C20 C12 153.8(4)
C19 Ru2 C20 C12 114.5(5)
C13 Ru2 C20 C12 37.6(4)
C18 Ru2 C20 C12 77.6(4)
Ru3 Ru2 C20 C12 -151.7(4)
Ru1 Ru2 C20 C12 -95.6(4)
C3 Ru2 C20 C21 78.0(6)
C4 Ru2 C20 C21 -84.5(6)
C12 Ru2 C20 C21 121.7(6)
C19 Ru2 C20 C21 -123.8(6)
C13 Ru2 C20 C21 159.4(5)
C18 Ru2 C20 C21 -160.7(5)
Ru3 Ru2 C20 C21 -30.0(4)
Ru1 Ru2 C20 C21 26.1(4)
C19 C20 C21 C22 125.5(7)
C12 C20 C21 C22 -69.6(8)
Ru2 C20 C21 C22 -150.2(4)
C19 C20 C21 C28 -8.8(9)
C12 C20 C21 C28 156.1(6)
Ru2 C20 C21 C28 75.5(5)
C19 C20 C21 Ru1 -116.3(6)
C12 C20 C21 Ru1 48.7(7)
Ru2 C20 C21 Ru1 -32.0(4)
C1 Ru1 C21 C20 -148.7(4)
C2 Ru1 C21 C20 53.8(14)
C42 Ru1 C21 C20 133.0(4)
N1 Ru1 C21 C20 -60.9(4)
Ru3 Ru1 C21 C20 84.4(4)
Ru2 Ru1 C21 C20 22.8(3)
C1 Ru1 C21 C22 -27.6(5)
C2 Ru1 C21 C22 174.9(12)
C42 Ru1 C21 C22 -105.9(5)
N1 Ru1 C21 C22 60.2(4)
Ru3 Ru1 C21 C22 -154.6(4)
Ru2 Ru1 C21 C22 143.9(4)
C1 Ru1 C21 C28 98.2(4)
C2 Ru1 C21 C28 -59.4(14)
C42 Ru1 C21 C28 19.9(4)
N1 Ru1 C21 C28 -174.1(4)
Ru3 Ru1 C21 C28 -28.8(3)
Ru2 Ru1 C21 C28 -90.3(4)
C20 C21 C22 C27 6.0(9)
C28 C21 C22 C27 137.8(7)
Ru1 C21 C22 C27 -103.7(7)
C20 C21 C22 C23 -175.1(6)
C28 C21 C22 C23 -43.4(9)
Ru1 C21 C22 C23 75.2(7)
C27 C22 C23 C24 2.9(12)
C21 C22 C23 C24 -176.1(8)
C22 C23 C24 C25 -0.8(15)
C23 C24 C25 C26 -0.8(16)
C24 C25 C26 C27 0.2(15)
C23 C22 C27 C26 -3.4(11)
C21 C22 C27 C26 175.5(7)
C25 C26 C27 C22 2.0(14)
C20 C21 C28 C35 -137.2(6)
C22 C21 C28 C35 88.8(7)
Ru1 C21 C28 C35 -34.1(6)
C20 C21 C28 C29 63.9(7)
C22 C21 C28 C29 -70.1(8)
Ru1 C21 C28 C29 166.9(5)
C20 C21 C28 Ru3 -71.6(5)
C22 C21 C28 Ru3 154.4(5)
Ru1 C21 C28 Ru3 31.5(3)
C6 Ru3 C28 C35 47.2(12)
C5 Ru3 C28 C35 -84.7(4)
C42 Ru3 C28 C35 34.3(4)
Ru1 Ru3 C28 C35 90.9(4)
Ru2 Ru3 C28 C35 153.4(4)
C6 Ru3 C28 C29 157.5(10)
C5 Ru3 C28 C29 25.6(6)
C42 Ru3 C28 C29 144.6(6)
C35 Ru3 C28 C29 110.3(6)
Ru1 Ru3 C28 C29 -158.7(5)
Ru2 Ru3 C28 C29 -96.3(5)
C6 Ru3 C28 C21 -69.7(12)
C5 Ru3 C28 C21 158.4(4)
C42 Ru3 C28 C21 -82.6(4)
C35 Ru3 C28 C21 -116.9(6)
Ru1 Ru3 C28 C21 -26.0(3)
Ru2 Ru3 C28 C21 36.5(3)
C35 C28 C29 C30 -134.5(7)
C21 C28 C29 C30 23.9(9)
Ru3 C28 C29 C30 147.5(6)
C35 C28 C29 C34 44.5(9)
C21 C28 C29 C34 -157.0(6)
Ru3 C28 C29 C34 -33.4(8)
C34 C29 C30 C31 -0.8(11)
C28 C29 C30 C31 178.3(7)
C29 C30 C31 C32 -0.8(14)
C30 C31 C32 C33 1.6(15)
C31 C32 C33 C34 -0.9(14)
C32 C33 C34 C29 -0.8(12)
C30 C29 C34 C33 1.6(11)
C28 C29 C34 C33 -177.5(7)
C29 C28 C35 C42 -168.9(6)
C21 C28 C35 C42 32.4(8)
Ru3 C28 C35 C42 -53.2(5)
C29 C28 C35 C36 10.7(9)
C21 C28 C35 C36 -148.1(6)
Ru3 C28 C35 C36 126.3(6)
C29 C28 C35 Ru3 -115.7(6)
C21 C28 C35 Ru3 85.6(5)
C6 Ru3 C35 C28 -165.4(4)
C5 Ru3 C35 C28 101.9(4)
C42 Ru3 C35 C28 -126.2(5)
Ru1 Ru3 C35 C28 -77.6(4)
Ru2 Ru3 C35 C28 -30.6(4)
C6 Ru3 C35 C42 -39.2(6)
C5 Ru3 C35 C42 -131.9(4)
C28 Ru3 C35 C42 126.2(5)
Ru1 Ru3 C35 C42 48.6(3)
Ru2 Ru3 C35 C42 95.6(4)
C6 Ru3 C35 C36 70.6(7)
C5 Ru3 C35 C36 -22.1(6)
C42 Ru3 C35 C36 109.8(7)
C28 Ru3 C35 C36 -124.0(7)
Ru1 Ru3 C35 C36 158.5(6)
Ru2 Ru3 C35 C36 -154.6(5)
C28 C35 C36 C41 -130.6(8)
C42 C35 C36 C41 48.9(10)
Ru3 C35 C36 C41 -27.9(9)
C28 C35 C36 C37 54.1(9)
C42 C35 C36 C37 -126.4(7)
Ru3 C35 C36 C37 156.9(5)
C41 C36 C37 C38 0.6(12)
C35 C36 C37 C38 176.1(7)
C36 C37 C38 C39 -0.9(13)
C37 C38 C39 C40 1.2(14)
C38 C39 C40 C41 -1.3(14)
C37 C36 C41 C40 -0.7(11)
C35 C36 C41 C40 -175.9(7)
C39 C40 C41 C36 1.0(13)
C28 C35 C42 C43 -163.4(6)
C36 C35 C42 C43 17.1(9)
Ru3 C35 C42 C43 134.0(6)
C28 C35 C42 Ru3 62.6(5)
C36 C35 C42 Ru3 -116.9(6)
C28 C35 C42 Ru1 -11.5(7)
C36 C35 C42 Ru1 169.0(5)
Ru3 C35 C42 Ru1 -74.1(3)
C6 Ru3 C42 C35 152.8(4)
C5 Ru3 C42 C35 60.0(5)
C28 Ru3 C42 C35 -30.4(3)
Ru1 Ru3 C42 C35 -113.9(4)
Ru2 Ru3 C42 C35 -105.0(3)
C6 Ru3 C42 C43 32.1(7)
C5 Ru3 C42 C43 -60.6(7)
C35 Ru3 C42 C43 -120.6(8)
C28 Ru3 C42 C43 -151.1(7)
Ru1 Ru3 C42 C43 125.4(7)
Ru2 Ru3 C42 C43 134.4(6)
C6 Ru3 C42 Ru1 -93.3(3)
C5 Ru3 C42 Ru1 173.9(3)
C35 Ru3 C42 Ru1 113.9(4)
C28 Ru3 C42 Ru1 83.5(2)
Ru2 Ru3 C42 Ru1 9.0(2)
C1 Ru1 C42 C35 -105.4(5)
C2 Ru1 C42 C35 162.7(5)
N1 Ru1 C42 C35 -63.9(10)
C21 Ru1 C42 C35 -6.3(4)
Ru3 Ru1 C42 C35 73.0(4)
Ru2 Ru1 C42 C35 64.8(4)
C1 Ru1 C42 C43 45.8(6)
C2 Ru1 C42 C43 -46.1(6)
N1 Ru1 C42 C43 87.3(10)
C21 Ru1 C42 C43 145.0(5)
Ru3 Ru1 C42 C43 -135.8(6)
Ru2 Ru1 C42 C43 -144.0(5)
C1 Ru1 C42 Ru3 -178.4(3)
C2 Ru1 C42 Ru3 89.7(3)
N1 Ru1 C42 Ru3 -136.9(7)
C21 Ru1 C42 Ru3 -79.2(2)
Ru2 Ru1 C42 Ru3 -8.2(2)
C35 C42 C43 C48 -136.2(7)
Ru3 C42 C43 C48 -33.1(10)
Ru1 C42 C43 C48 75.2(8)
C35 C42 C43 C44 43.7(9)
Ru3 C42 C43 C44 146.8(6)
Ru1 C42 C43 C44 -104.9(7)
C48 C43 C44 C45 0.7(12)
C42 C43 C44 C45 -179.2(8)
C43 C44 C45 C46 0.1(15)
C44 C45 C46 C47 -0.4(17)
C45 C46 C47 C48 -0.2(18)
C46 C47 C48 C43 1.0(16)
C44 C43 C48 C47 -1.2(13)
C42 C43 C48 C47 178.7(8)
